data_2208676
loop_
_publ_author_name
'Lei Ji'
'Yun-Yan Kuang'
'Fen-Er Chen'
'Min-Qin Chen'

_publ_section_title
;
 2-(Cyclopentylsulfanyl)-6-(1-naphthoyl)pyrimidin-4(3<i>H</i>)-one
;
_journal_coeditor_code NC6062
_journal_issue 4
_journal_name_full 'Acta Crystallographica Section E'
_journal_page_first o1485
_journal_page_last o1487
_journal_paper_doi 10.1107/S1600536806009378
_journal_volume 62
_journal_year 2006
_chemical_formula_iupac 'C20 H18 N2 O2 S'
_chemical_formula_moiety 'C20 H18 N2 O2 S'
_chemical_formula_sum 'C20 H18 N2 O2 S'
_chemical_formula_weight 350.42
_chemical_melting_point 459.4
_chemical_name_systematic
;
2-(Cyclopentylsulfanyl)-6-(1-naphthoyl)pyrimidin-4(3H)-one
;
_space_group_IT_number 14
_symmetry_cell_setting monoclinic
_symmetry_space_group_name_Hall '-P 2yn'
_symmetry_space_group_name_H-M 'P 1 21/n 1'
_atom_sites_solution_hydrogens geom
_atom_sites_solution_primary direct
_atom_sites_solution_secondary difmap
_cell_angle_alpha 90.00(2)
_cell_angle_beta 108.43(2)
_cell_angle_gamma 90.000(19)
_cell_formula_units_Z 4
_cell_length_a 11.920(2)
_cell_length_b 10.312(3)
_cell_length_c 14.855(4)
_cell_measurement_reflns_used 25
_cell_measurement_temperature 295(2)
_cell_measurement_theta_max 12.52
_cell_measurement_theta_min 11.74
_cell_volume 1732.3(8)
_computing_cell_refinement CAD-4
_computing_data_collection 'CAD-4 Software (Enraf--Nonius, 1994)'
_computing_data_reduction 'XCAD4 (Harms & Wocadlo, 1994)'
_computing_molecular_graphics 'ORTEP-3 for Windows (Version 1.05; Farrugia, 1999)'
_computing_publication_material SHELXL97
_computing_structure_refinement 'SHELXL97 (Sheldrick, 1997)'
_computing_structure_solution 'SHELXS97 (Sheldrick, 1997)'
_diffrn_ambient_temperature 295(2)
_diffrn_measured_fraction_theta_full 1.000
_diffrn_measured_fraction_theta_max 1.000
_diffrn_measurement_device_type 'Enraf--Nonius CAD-4'
_diffrn_measurement_method \w/2\q
_diffrn_radiation_monochromator graphite
_diffrn_radiation_source 'fine-focus sealed tube'
_diffrn_radiation_type MoK\a
_diffrn_radiation_wavelength 0.71073
_diffrn_reflns_av_R_equivalents 0.0241
_diffrn_reflns_av_sigmaI/netI 0.0688
_diffrn_reflns_limit_h_max 13
_diffrn_reflns_limit_h_min -14
_diffrn_reflns_limit_k_max 12
_diffrn_reflns_limit_k_min 0
_diffrn_reflns_limit_l_max 17
_diffrn_reflns_limit_l_min -1
_diffrn_reflns_number 3499
_diffrn_reflns_theta_full 25.17
_diffrn_reflns_theta_max 25.17
_diffrn_reflns_theta_min 1.92
_diffrn_standards_decay_% 0
_diffrn_standards_interval_time 3600
_diffrn_standards_number 3
_exptl_absorpt_coefficient_mu 0.203
_exptl_absorpt_correction_T_max 0.9606
_exptl_absorpt_correction_T_min 0.9233
_exptl_absorpt_correction_type psi-scan
_exptl_absorpt_process_details '(North <i>et al.</i>,  1968)'
_exptl_crystal_colour colorless
_exptl_crystal_density_diffrn 1.344
_exptl_crystal_density_method 'not measured'
_exptl_crystal_description prism
_exptl_crystal_F_000 736
_exptl_crystal_size_max 0.40
_exptl_crystal_size_mid 0.30
_exptl_crystal_size_min 0.20
_refine_diff_density_max 0.236
_refine_diff_density_min -0.195
_refine_ls_extinction_coef 0.0037(10)
_refine_ls_extinction_expression Fc^*^=kFc[1+0.001xFc^2^\l^3^/sin(2\q)]^-1/4^
_refine_ls_extinction_method SHELXL97
_refine_ls_goodness_of_fit_ref 1.007
_refine_ls_hydrogen_treatment mixed
_refine_ls_matrix_type full
_refine_ls_number_parameters 231
_refine_ls_number_reflns 3109
_refine_ls_number_restraints 1
_refine_ls_restrained_S_all 1.007
_refine_ls_R_factor_all 0.1216
_refine_ls_R_factor_gt 0.0391
_refine_ls_shift/su_max 0.000
_refine_ls_shift/su_mean 0.000
_refine_ls_structure_factor_coef Fsqd
_refine_ls_weighting_details 'calc w=1/[\s^2^(Fo^2^)+(0.0519P)^2^+0.0074P] where P=(Fo^2^+2Fc^2^)/3'
_refine_ls_weighting_scheme calc
_refine_ls_wR_factor_gt 0.0905
_refine_ls_wR_factor_ref 0.1167
_reflns_number_gt 1579
_reflns_number_total 3109
_reflns_threshold_expression I>2\s(I)
_cod_data_source_file nc6062.cif
_cod_data_source_block I
_cod_original_cell_volume 1732.3(7)
_cod_original_sg_symbol_H-M 'P 2(1)/n'
_cod_database_code 2208676
_cod_database_fobs_code 2208676

loop_
_symmetry_equiv_pos_as_xyz
'x, y, z'
'-x+1/2, y+1/2, -z+1/2'
'-x, -y, -z'
'x-1/2, -y-1/2, z-1/2'

loop_
_atom_site_type_symbol
_atom_site_label
_atom_site_fract_x
_atom_site_fract_y
_atom_site_fract_z
_atom_site_U_iso_or_equiv
_atom_site_adp_type
_atom_site_calc_flag
_atom_site_refinement_flags
_atom_site_occupancy
S S1 0.00481(8) 0.18801(7) 0.22893(5) 0.0617(3) Uani d . 1
O O1 0.07417(19) -0.15271(18) 0.02306(12) 0.0668(6) Uani d . 1
O O2 0.2278(2) -0.34742(18) 0.35238(13) 0.0701(7) Uani d . 1
N N1 0.12059(19) -0.0314(2) 0.29269(14) 0.0459(6) Uani d . 1
C C2 0.0639(2) 0.0357(2) 0.21810(17) 0.0457(7) Uani d . 1
N N3 0.0467(2) -0.0053(2) 0.12775(15) 0.0465(6) Uani d D 1
H H3X 0.008(2) 0.046(2) 0.0813(16) 0.071(10) Uiso d D 1
C C4 0.0898(3) -0.1213(3) 0.10683(19) 0.0496(7) Uani d . 1
C C5 0.1511(2) -0.1961(3) 0.18877(17) 0.0491(7) Uani d . 1
H H5 0.1815 -0.2772 0.1818 0.059 Uiso calc R 1
C C6 0.1648(2) -0.1483(2) 0.27655(18) 0.0439(7) Uani d . 1
C C7 0.0628(3) 0.2088(2) 0.35652(17) 0.0494(7) Uani d . 1
H H7 0.1447 0.1777 0.3780 0.059 Uiso calc R 1
C C8 -0.0042(3) 0.1395(3) 0.41298(19) 0.0616(8) Uani d . 1
H H8A 0.0119 0.0471 0.4164 0.074 Uiso calc R 1
H H8B -0.0887 0.1533 0.3860 0.074 Uiso calc R 1
C C9 0.0447(3) 0.2034(3) 0.5103(2) 0.0726(10) Uani d . 1
H H9A -0.0167 0.2111 0.5400 0.087 Uiso calc R 1
H H9B 0.1090 0.1522 0.5513 0.087 Uiso calc R 1
C C10 0.0883(3) 0.3357(3) 0.4937(2) 0.0839(11) Uani d . 1
H H10A 0.1725 0.3434 0.5262 0.101 Uiso calc R 1
H H10B 0.0476 0.4027 0.5171 0.101 Uiso calc R 1
C C11 0.0623(3) 0.3492(3) 0.3861(2) 0.0668(9) Uani d . 1
H H11A -0.0139 0.3896 0.3563 0.080 Uiso calc R 1
H H11B 0.1233 0.3989 0.3712 0.080 Uiso calc R 1
C C12 0.2278(2) -0.2305(3) 0.36325(18) 0.0467(7) Uani d . 1
C C13 0.2848(2) -0.1652(2) 0.45563(18) 0.0452(7) Uani d . 1
C C14 0.3284(2) -0.0420(3) 0.4560(2) 0.0582(8) Uani d . 1
H H14 0.3218 -0.0024 0.3984 0.070 Uiso calc R 1
C C15 0.3827(3) 0.0264(3) 0.5403(2) 0.0720(10) Uani d . 1
H H15 0.4110 0.1101 0.5384 0.086 Uiso calc R 1
C C16 0.3933(3) -0.0318(3) 0.6246(2) 0.0726(9) Uani d . 1
H H16 0.4289 0.0134 0.6806 0.087 Uiso calc R 1
C C17 0.3637(3) -0.2167(3) 0.7185(2) 0.0724(10) Uani d . 1
H H17 0.3987 -0.1708 0.7742 0.087 Uiso calc R 1
C C18 0.3249(3) -0.3384(3) 0.7235(2) 0.0749(10) Uani d . 1
H H18 0.3334 -0.3756 0.7823 0.090 Uiso calc R 1
C C19 0.2722(3) -0.4086(3) 0.6409(2) 0.0674(9) Uani d . 1
H H19 0.2457 -0.4925 0.6449 0.081 Uiso calc R 1
C C20 0.2591(3) -0.3553(3) 0.5536(2) 0.0565(8) Uani d . 1
H H20 0.2242 -0.4040 0.4992 0.068 Uiso calc R 1
C C21 0.3521(3) -0.1575(3) 0.6297(2) 0.0565(8) Uani d . 1
C C22 0.2975(2) -0.2280(2) 0.54473(18) 0.0452(7) Uani d . 1

loop_
_atom_site_aniso_label
_atom_site_aniso_U_11
_atom_site_aniso_U_22
_atom_site_aniso_U_33
_atom_site_aniso_U_12
_atom_site_aniso_U_13
_atom_site_aniso_U_23
S1 0.0951(7) 0.0496(4) 0.0367(4) 0.0233(4) 0.0157(4) 0.0003(3)
O1 0.1044(17) 0.0608(13) 0.0318(11) 0.0181(11) 0.0166(11) -0.0083(9)
O2 0.1155(19) 0.0436(12) 0.0491(12) 0.0168(11) 0.0232(12) 0.0002(9)
N1 0.0589(15) 0.0435(13) 0.0346(12) 0.0092(11) 0.0140(11) -0.0020(10)
C2 0.0584(19) 0.0441(15) 0.0343(15) 0.0042(14) 0.0141(14) -0.0042(12)
N3 0.0631(16) 0.0449(14) 0.0299(12) 0.0065(12) 0.0122(11) -0.0011(11)
C4 0.065(2) 0.0461(16) 0.0376(16) 0.0051(14) 0.0166(14) -0.0035(13)
C5 0.0629(19) 0.0413(15) 0.0414(16) 0.0108(14) 0.0143(14) -0.0016(13)
C6 0.0505(17) 0.0431(16) 0.0365(15) 0.0021(13) 0.0117(13) -0.0001(12)
C7 0.071(2) 0.0441(16) 0.0317(14) 0.0076(14) 0.0136(14) -0.0052(12)
C8 0.084(2) 0.0540(18) 0.0508(18) -0.0018(16) 0.0268(17) -0.0039(14)
C9 0.097(3) 0.082(2) 0.0411(17) 0.004(2) 0.0257(18) -0.0041(17)
C10 0.121(3) 0.069(2) 0.055(2) 0.003(2) 0.018(2) -0.0198(17)
C11 0.099(3) 0.0489(19) 0.0552(19) 0.0016(17) 0.0280(18) -0.0062(15)
C12 0.0569(18) 0.0449(17) 0.0409(16) 0.0102(14) 0.0190(14) 0.0023(13)
C13 0.0460(16) 0.0444(16) 0.0413(16) 0.0063(13) 0.0082(13) 0.0018(13)
C14 0.056(2) 0.0566(19) 0.0544(19) -0.0026(15) 0.0057(15) 0.0101(15)
C15 0.073(2) 0.0540(19) 0.075(2) -0.0170(17) 0.0034(19) -0.0007(18)
C16 0.077(2) 0.064(2) 0.061(2) -0.0101(18) -0.0012(18) -0.0114(18)
C17 0.089(3) 0.081(3) 0.0361(17) -0.001(2) 0.0031(16) -0.0072(17)
C18 0.092(3) 0.084(3) 0.0398(18) -0.002(2) 0.0075(17) 0.0133(17)
C19 0.086(2) 0.062(2) 0.0464(19) -0.0044(18) 0.0097(17) 0.0109(16)
C20 0.068(2) 0.0548(18) 0.0406(16) 0.0015(15) 0.0090(15) 0.0030(13)
C21 0.0585(19) 0.0581(19) 0.0442(16) 0.0010(15) 0.0039(14) -0.0051(15)
C22 0.0466(17) 0.0457(16) 0.0391(15) 0.0060(13) 0.0075(13) 0.0010(12)

loop_
_atom_type_symbol
_atom_type_description
_atom_type_scat_dispersion_real
_atom_type_scat_dispersion_imag
_atom_type_scat_source
C C 0.0033 0.0016 'International Tables Vol C Tables 4.2.6.8 and 6.1.1.4'
H H 0.0000 0.0000 'International Tables Vol C Tables 4.2.6.8 and 6.1.1.4'
N N 0.0061 0.0033 'International Tables Vol C Tables 4.2.6.8 and 6.1.1.4'
O O 0.0106 0.0060 'International Tables Vol C Tables 4.2.6.8 and 6.1.1.4'
S S 0.1246 0.1234 'International Tables Vol C Tables 4.2.6.8 and 6.1.1.4'

loop_
_geom_angle_atom_site_label_1
_geom_angle_atom_site_label_2
_geom_angle_atom_site_label_3
_geom_angle
_geom_angle_publ_flag
C2 S1 C7 99.82(12) ?
C2 N1 C6 116.4(2) ?
N1 C2 N3 123.5(2) ?
N1 C2 S1 121.01(19) ?
N3 C2 S1 115.48(19) yes
C2 N3 C4 122.9(2) yes
C2 N3 H3X 117.7(19) ?
C4 N3 H3X 119.4(19) ?
O1 C4 N3 120.3(2) ?
O1 C4 C5 125.9(3) ?
N3 C4 C5 113.8(2) yes
C6 C5 C4 119.7(2) ?
C6 C5 H5 120.1 ?
C4 C5 H5 120.1 ?
C5 C6 N1 123.7(2) ?
C5 C6 C12 119.1(2) yes
N1 C6 C12 117.1(2) ?
C8 C7 C11 103.9(2) ?
C8 C7 S1 115.6(2) ?
C11 C7 S1 112.41(19) ?
C8 C7 H7 108.2 ?
C11 C7 H7 108.2 ?
S1 C7 H7 108.2 ?
C7 C8 C9 102.2(2) ?
C7 C8 H8A 111.3 ?
C9 C8 H8A 111.3 ?
C7 C8 H8B 111.3 ?
C9 C8 H8B 111.3 ?
H8A C8 H8B 109.2 ?
C10 C9 C8 106.5(2) ?
C10 C9 H9A 110.4 ?
C8 C9 H9A 110.4 ?
C10 C9 H9B 110.4 ?
C8 C9 H9B 110.4 ?
H9A C9 H9B 108.6 ?
C9 C10 C11 106.7(2) ?
C9 C10 H10A 110.4 ?
C11 C10 H10A 110.4 ?
C9 C10 H10B 110.4 ?
C11 C10 H10B 110.4 ?
H10A C10 H10B 108.6 ?
C7 C11 C10 101.4(2) ?
C7 C11 H11A 111.5 ?
C10 C11 H11A 111.5 ?
C7 C11 H11B 111.5 ?
C10 C11 H11B 111.5 ?
H11A C11 H11B 109.3 ?
O2 C12 C13 123.5(2) ?
O2 C12 C6 117.3(2) ?
C13 C12 C6 119.1(2) yes
C14 C13 C22 118.9(2) ?
C14 C13 C12 119.1(2) ?
C22 C13 C12 122.0(2) ?
C13 C14 C15 122.5(3) ?
C13 C14 H14 118.8 ?
C15 C14 H14 118.8 ?
C16 C15 C14 118.8(3) ?
C16 C15 H15 120.6 ?
C14 C15 H15 120.6 ?
C15 C16 C21 121.9(3) ?
C15 C16 H16 119.1 ?
C21 C16 H16 119.1 ?
C18 C17 C21 121.1(3) ?
C18 C17 H17 119.4 ?
C21 C17 H17 119.4 ?
C17 C18 C19 120.2(3) ?
C17 C18 H18 119.9 ?
C19 C18 H18 119.9 ?
C20 C19 C18 120.7(3) ?
C20 C19 H19 119.7 ?
C18 C19 H19 119.7 ?
C19 C20 C22 121.2(3) ?
C19 C20 H20 119.4 ?
C22 C20 H20 119.4 ?
C16 C21 C17 121.1(3) ?
C16 C21 C22 119.7(3) ?
C17 C21 C22 119.1(3) ?
C20 C22 C21 117.6(2) ?
C20 C22 C13 124.2(2) ?
C21 C22 C13 118.2(2) ?

loop_
_geom_bond_atom_site_label_1
_geom_bond_atom_site_label_2
_geom_bond_distance
_geom_bond_publ_flag
S1 C2 1.750(3) yes
S1 C7 1.813(2) y
O1 C4 1.242(3) ?
O2 C12 1.216(3) ?
N1 C2 1.300(3) ?
N1 C6 1.366(3) ?
C2 N3 1.359(3) yes
N3 C4 1.375(3) yes
N3 H3X 0.879(17) ?
C4 C5 1.431(4) yes
C5 C6 1.355(3) ?
C5 H5 0.9300 ?
C6 C12 1.527(4) yes
C7 C8 1.509(4) ?
C7 C11 1.514(4) ?
C7 H7 0.9800 ?
C8 C9 1.527(4) ?
C8 H8A 0.9700 ?
C8 H8B 0.9700 ?
C9 C10 1.508(4) ?
C9 H9A 0.9700 ?
C9 H9B 0.9700 ?
C10 C11 1.534(4) ?
C10 H10A 0.9700 ?
C10 H10B 0.9700 ?
C11 H11A 0.9700 ?
C11 H11B 0.9700 ?
C12 C13 1.486(3) yes
C13 C14 1.372(4) ?
C13 C22 1.438(3) ?
C14 C15 1.404(4) ?
C14 H14 0.9300 ?
C15 C16 1.359(4) ?
C15 H15 0.9300 ?
C16 C21 1.396(4) ?
C16 H16 0.9300 ?
C17 C18 1.347(4) ?
C17 C21 1.420(4) ?
C17 H17 0.9300 ?
C18 C19 1.392(4) ?
C18 H18 0.9300 ?
C19 C20 1.370(4) ?
C19 H19 0.9300 ?
C20 C22 1.410(4) ?
C20 H20 0.9300 ?
C21 C22 1.424(4) ?

loop_
_geom_hbond_atom_site_label_D
_geom_hbond_atom_site_label_H
_geom_hbond_atom_site_label_A
_geom_hbond_site_symmetry_A
_geom_hbond_distance_DH
_geom_hbond_distance_HA
_geom_hbond_distance_DA
_geom_hbond_angle_DHA
_geom_hbond_publ_flag
N3 H3X O1 3 0.879(17) 1.898(17) 2.776(3) 177(3) yes

loop_
_geom_torsion_atom_site_label_1
_geom_torsion_atom_site_label_2
_geom_torsion_atom_site_label_3
_geom_torsion_atom_site_label_4
_geom_torsion
_geom_torsion_publ_flag
C6 N1 C2 N3 0.5(4) ?
C6 N1 C2 S1 -179.04(19) ?
C7 S1 C2 N1 5.9(3) ?
C7 S1 C2 N3 -173.6(2) ?
N1 C2 N3 C4 -1.1(4) ?
S1 C2 N3 C4 178.5(2) yes
C2 N3 C4 O1 -178.2(3) ?
C2 N3 C4 C5 1.7(4) yes
O1 C4 C5 C6 178.1(3) ?
N3 C4 C5 C6 -1.9(4) yes
C4 C5 C6 N1 1.5(4) ?
C4 C5 C6 C12 178.6(2) yes
C2 N1 C6 C5 -0.7(4) ?
C2 N1 C6 C12 -177.9(2) ?
C2 S1 C7 C8 -80.4(2) ?
C2 S1 C7 C11 160.6(2) ?
C11 C7 C8 C9 -42.2(3) ?
S1 C7 C8 C9 -165.8(2) ?
C7 C8 C9 C10 24.9(3) ?
C8 C9 C10 C11 1.1(4) ?
C8 C7 C11 C10 42.5(3) ?
S1 C7 C11 C10 168.2(2) ?
C9 C10 C11 C7 -26.4(4) ?
C5 C6 C12 O2 -24.3(4) ?
N1 C6 C12 O2 153.0(3) ?
C5 C6 C12 C13 156.0(2) yes
N1 C6 C12 C13 -26.7(4) ?
O2 C12 C13 C14 150.5(3) ?
C6 C12 C13 C14 -29.8(4) ?
O2 C12 C13 C22 -28.4(4) ?
C6 C12 C13 C22 151.2(2) ?
C22 C13 C14 C15 -1.5(4) ?
C12 C13 C14 C15 179.5(3) ?
C13 C14 C15 C16 0.5(5) ?
C14 C15 C16 C21 0.3(5) ?
C21 C17 C18 C19 -0.1(5) ?
C17 C18 C19 C20 0.0(5) ?
C18 C19 C20 C22 -0.5(5) ?
C15 C16 C21 C17 -179.9(3) ?
C15 C16 C21 C22 0.1(5) ?
C18 C17 C21 C16 -179.5(3) ?
C18 C17 C21 C22 0.6(5) ?
C19 C20 C22 C21 1.0(4) ?
C19 C20 C22 C13 -178.9(3) ?
C16 C21 C22 C20 179.0(3) ?
C17 C21 C22 C20 -1.0(4) ?
C16 C21 C22 C13 -1.1(4) ?
C17 C21 C22 C13 178.9(3) ?
C14 C13 C22 C20 -178.4(3) ?
C12 C13 C22 C20 0.6(4) ?
C14 C13 C22 C21 1.8(4) ?
C12 C13 C22 C21 -179.3(3) ?

loop_
_cod_related_entry_id
_cod_related_entry_database
_cod_related_entry_code
1 ChemSpider 17331972
